data_1575126
loop_
_publ_author_name
'Meyer, Fabio'
'Siumbeli, Arina'
'Dost&#xe1;l, Libor'
'Hupf, Emanuel'
'Beckmann, Jens'

_publ_section_title
;
 Nature of the heavy formal double bonds As[double bond, length as
 m-dash]Ch, Sb[double bond, length as m-dash]Ch and Bi[double bond, length
 as m-dash]Ch (Ch = S, Se, Te) in NCN-pincer supported arsinidene,
 stibinidene and bismuthinidene chalcogenides.
;
_journal_issue 35
_journal_name_full 'Chemical science'
_journal_page_first 16232
_journal_page_last 16239
_journal_paper_doi 10.1039/d5sc03320a
_journal_volume 16
_journal_year 2025
_chemical_formula_moiety 'C48 H45 Cl N2 P2 Sb, Al Cl4, C4 H8 O, 1[C4H8O]'
_chemical_formula_sum 'C56 H61 Al Cl5 N2 O2 P2 Sb'
_chemical_formula_weight 1181.98
_space_group_crystal_system orthorhombic
_space_group_IT_number 19
_space_group_name_Hall 'P 2ac 2ab'
_space_group_name_H-M_alt 'P 21 21 21'
_atom_sites_solution_hydrogens geom
_atom_sites_solution_primary dual
_audit_creation_date 2024-02-22
_audit_creation_method
;
Olex2 1.5
(compiled 2023.08.24 svn.re1ec1418 for OlexSys, GUI svn.r6817)
;
_audit_update_record
;
2025-04-25 deposited with the CCDC.	2025-07-18 downloaded from the CCDC.
;
_cell_angle_alpha 90
_cell_angle_beta 90
_cell_angle_gamma 90
_cell_formula_units_Z 4
_cell_length_a 11.017(5)
_cell_length_b 18.037(8)
_cell_length_c 27.534(12)
_cell_measurement_reflns_used 8047
_cell_measurement_temperature 100.00
_cell_measurement_theta_max 25.09
_cell_measurement_theta_min 2.29
_cell_volume 5471(4)
_computing_molecular_graphics 'Olex2 1.5 (Dolomanov et al., 2009)'
_computing_publication_material 'Olex2 1.5 (Dolomanov et al., 2009)'
_computing_structure_refinement 'SHELXL 2016/4 (Sheldrick, 2015)'
_computing_structure_solution 'SHELXT  (Sheldrick, 2015)'
_diffrn_ambient_temperature 100.00
_diffrn_measured_fraction_theta_full 0.998
_diffrn_measured_fraction_theta_max 0.997
_diffrn_measurement_device_type 'Bruker Venture D8'
_diffrn_measurement_method '\f and \w scans'
_diffrn_radiation_type MoK\a
_diffrn_radiation_wavelength 0.71073
_diffrn_reflns_av_R_equivalents 0.0652
_diffrn_reflns_av_unetI/netI 0.0824
_diffrn_reflns_Laue_measured_fraction_full 0.998
_diffrn_reflns_Laue_measured_fraction_max 0.997
_diffrn_reflns_limit_h_max 14
_diffrn_reflns_limit_h_min -13
_diffrn_reflns_limit_k_max 22
_diffrn_reflns_limit_k_min -23
_diffrn_reflns_limit_l_max 30
_diffrn_reflns_limit_l_min -35
_diffrn_reflns_number 37373
_diffrn_reflns_point_group_measured_fraction_full 0.995
_diffrn_reflns_point_group_measured_fraction_max 0.994
_diffrn_reflns_theta_full 25.242
_diffrn_reflns_theta_max 27.103
_diffrn_reflns_theta_min 2.166
_diffrn_standards_number 0
_exptl_absorpt_coefficient_mu 0.866
_exptl_absorpt_correction_T_max 0.7461
_exptl_absorpt_correction_T_min 0.5894
_exptl_absorpt_correction_type multi-scan
_exptl_absorpt_process_details
;
SADABS-2016/2 (Bruker,2016/2) was used for absorption correction.
wR2(int) was 0.1213 before and 0.0690 after correction.
The Ratio of minimum to maximum transmission is 0.7900.
The \l/2 correction factor is Not present.
;
_exptl_crystal_colour yellow
_exptl_crystal_density_diffrn 1.435
_exptl_crystal_description rod
_exptl_crystal_F_000 2424
_exptl_crystal_size_max 0.41
_exptl_crystal_size_mid 0.15
_exptl_crystal_size_min 0.15
_refine_diff_density_max 1.275
_refine_diff_density_min -0.889
_refine_diff_density_rms 0.098
_refine_ls_abs_structure_details
;
 Flack x determined using 3585 quotients [(I+)-(I-)]/[(I+)+(I-)]
 (Parsons, Flack and Wagner, Acta Cryst. B69 (2013) 249-259).
;
_refine_ls_abs_structure_Flack -0.020(13)
_refine_ls_extinction_method none
_refine_ls_goodness_of_fit_ref 1.031
_refine_ls_hydrogen_treatment constr
_refine_ls_matrix_type full
_refine_ls_number_parameters 523
_refine_ls_number_reflns 11987
_refine_ls_number_restraints 0
_refine_ls_restrained_S_all 1.031
_refine_ls_R_factor_all 0.0663
_refine_ls_R_factor_gt 0.0527
_refine_ls_shift/su_max 0.001
_refine_ls_shift/su_mean 0.000
_refine_ls_structure_factor_coef Fsqd
_refine_ls_weighting_details 'w=1/[\s^2^(Fo^2^)+(0.0237P)^2^+7.9006P] where P=(Fo^2^+2Fc^2^)/3'
_refine_ls_weighting_scheme calc
_refine_ls_wR_factor_gt 0.0969
_refine_ls_wR_factor_ref 0.1021
_reflns_Friedel_coverage 0.806
_reflns_Friedel_fraction_full 0.992
_reflns_Friedel_fraction_max 0.990
_reflns_number_gt 10165
_reflns_number_total 11987
_reflns_threshold_expression 'I > 2\s(I)'
_cod_data_source_file d5sc03320a3.cif
_cod_data_source_block meyerf230809_0m
_cod_depositor_comments 'Adding full bibliography for 1575122--1575132.cif.'
_cod_original_cell_volume 5472(4)
_cod_database_code 1575126
_shelx_shelxl_version_number 2016/4
_shelx_space_group_comment
;
The symmetry employed for this shelxl refinement is uniquely defined
by the following loop, which should always be used as a source of
symmetry information in preference to the above space-group names.
They are only intended as comments.
;
_olex2_refinement_description
;
1. Fixed Uiso
 At 1.2 times of:
  All C(H) groups, All C(H,H) groups
 At 1.5 times of:
  All C(H,H,H) groups
2. Uiso/Uaniso restraints and constraints
Uanis(C40) = Uanis(C45) = Uanis(C44) = Uanis(C43) = Uanis(C42) = Uanis(C41)
Uanis(C20) = Uanis(C25) = Uanis(C24) = Uanis(C23) = Uanis(C22) = Uanis(C21)
3.a Secondary CH2 refined with riding coordinates:
 C4(H4A,H4B), C1(H1A,H1B), C2(H2A,H2B), C3(H3A,H3B)
3.b Aromatic/amide H refined with riding coordinates:
 C35(H35), C12(H12), C14(H14), C34(H34), C32(H32), C62(H62), C72(H72),
 C33(H33), C25(H25), C44(H44), C45(H45), C13(H13), C54(H54), C55(H55), C51(H51),
  C41(H41), C53(H53), C52(H52), C43(H43), C24(H24), C31(H31), C21(H21),
 C22(H22), C64(H64), C74(H74), C42(H42), C23(H23)
3.c Idealised Me refined as rotating group:
 C78(H78A,H78B,H78C), C76(H76A,H76B,H76C), C66(H66A,H66B,H66C), C67(H67A,H67B,
 H67C), C77(H77A,H77B,H77C), C68(H68A,H68B,H68C)
;
_smtbx_masks_special_details
;
A solvent mask was calculated and 144 electrons were 
found in a volume of 582\%A^3^ in 1 void per unit cell. 
This is consistent with the presence of 
1[C4H8O] per Asymmetric Unit 
which account for 160 electrons 
per unit cell.
;
_smtbx_masks_void_probe_radius 1.2
_smtbx_masks_void_truncation_radius 1.2
_olex2_submission_special_instructions 'No special instructions were received'

loop_
_space_group_symop_operation_xyz
'x, y, z'
'-x+1/2, -y, z+1/2'
'-x, y+1/2, -z+1/2'
'x+1/2, -y+1/2, -z'

loop_
_atom_site_label
_atom_site_type_symbol
_atom_site_fract_x
_atom_site_fract_y
_atom_site_fract_z
_atom_site_U_iso_or_equiv
_atom_site_adp_type
_atom_site_occupancy
_atom_site_site_symmetry_order
_atom_site_calc_flag
_atom_site_refinement_flags_posn
_atom_site_refinement_flags_adp
_atom_site_refinement_flags_occupancy
_atom_site_disorder_assembly
_atom_site_disorder_group
Sb1 Sb 0.71702(4) 0.32171(2) 0.29176(2) 0.01853(11) Uani 1 1 d . . . . .
Cl5 Cl 0.68540(17) 0.12369(10) 0.40249(6) 0.0301(4) Uani 1 1 d . . . . .
Cl1 Cl 0.83533(16) 0.37803(10) 0.22804(6) 0.0247(4) Uani 1 1 d . . . . .
P2 P 0.95246(15) 0.32618(10) 0.36864(6) 0.0182(3) Uani 1 1 d . . . . .
P1 P 0.71111(17) 0.16102(9) 0.23266(6) 0.0184(4) Uani 1 1 d . . . . .
Cl3 Cl 0.58310(19) -0.04830(11) 0.44471(7) 0.0371(5) Uani 1 1 d . . . . .
Cl4 Cl 0.83803(18) 0.03375(11) 0.49668(6) 0.0352(4) Uani 1 1 d . . . . .
Cl2 Cl 0.8523(2) -0.03550(12) 0.37793(7) 0.0394(5) Uani 1 1 d . . . . .
Al1 Al 0.7398(2) 0.01871(12) 0.43045(7) 0.0262(5) Uani 1 1 d . . . . .
O1 O 0.7756(5) 0.5892(3) 0.10220(17) 0.0404(14) Uani 1 1 d . . . . .
N1 N 0.6407(5) 0.2376(3) 0.24111(19) 0.0203(12) Uani 1 1 d . . . . .
C78 C 0.9156(7) 0.5248(4) 0.3247(3) 0.0297(17) Uani 1 1 d . . . . .
H78A H 0.991700 0.513817 0.341683 0.045 Uiso 1 1 calc R U . . .
H78B H 0.914188 0.577204 0.315378 0.045 Uiso 1 1 calc R U . . .
H78C H 0.909548 0.493840 0.295572 0.045 Uiso 1 1 calc R U . . .
C35 C 0.5138(7) 0.0680(4) 0.2205(2) 0.0251(16) Uani 1 1 d . . . . .
H35 H 0.496351 0.096673 0.192381 0.030 Uiso 1 1 calc R U . . .
C11 C 0.8364(6) 0.1692(4) 0.2742(2) 0.0198(14) Uani 1 1 d . . . . .
C76 C 0.6460(6) 0.3453(4) 0.4184(3) 0.0287(17) Uani 1 1 d . . . . .
H76A H 0.642805 0.312032 0.390256 0.043 Uiso 1 1 calc R U . . .
H76B H 0.566103 0.347092 0.433945 0.043 Uiso 1 1 calc R U . . .
H76C H 0.706200 0.326821 0.441645 0.043 Uiso 1 1 calc R U . . .
C66 C 0.4539(7) 0.1984(4) 0.3148(2) 0.0266(17) Uani 1 1 d . . . . .
H66A H 0.380648 0.200112 0.334992 0.040 Uiso 1 1 calc R U . . .
H66B H 0.516481 0.230246 0.329130 0.040 Uiso 1 1 calc R U . . .
H66C H 0.483822 0.147309 0.313145 0.040 Uiso 1 1 calc R U . . .
C12 C 0.9229(6) 0.1130(4) 0.2785(2) 0.0210(15) Uani 1 1 d . . . . .
H12 H 0.917820 0.069720 0.258954 0.025 Uiso 1 1 calc R U . . .
C40 C 1.1035(7) 0.3591(4) 0.3553(3) 0.0319(7) Uani 1 1 d . . . . .
C70 C 0.7804(7) 0.4351(3) 0.3709(2) 0.0198(13) Uani 1 1 d . . . . .
C14 C 1.0258(6) 0.1841(4) 0.3400(2) 0.0239(15) Uani 1 1 d . . . . .
H14 H 1.090421 0.188972 0.362598 0.029 Uiso 1 1 calc R U . . .
C20 C 0.7726(8) 0.1471(4) 0.1728(2) 0.0347(8) Uani 1 1 d . . . . .
C34 C 0.4357(7) 0.0134(4) 0.2351(3) 0.0302(18) Uani 1 1 d . . . . .
H34 H 0.363128 0.004618 0.217325 0.036 Uiso 1 1 calc R U . . .
C32 C 0.5675(6) -0.0173(4) 0.3018(2) 0.0251(16) Uani 1 1 d . . . . .
H32 H 0.585959 -0.047647 0.329019 0.030 Uiso 1 1 calc R U . . .
C10 C 0.8446(6) 0.2324(4) 0.3023(2) 0.0192(14) Uani 1 1 d . . . . .
C62 C 0.3013(7) 0.2305(4) 0.2514(3) 0.0275(16) Uani 1 1 d . . . . .
H62 H 0.242098 0.214267 0.274123 0.033 Uiso 1 1 calc R U . . .
C72 C 0.6130(6) 0.4818(4) 0.4179(2) 0.0247(16) Uani 1 1 d . . . . .
H72 H 0.545960 0.472932 0.438828 0.030 Uiso 1 1 calc R U . . .
C33 C 0.4621(7) -0.0290(4) 0.2756(2) 0.0308(18) Uani 1 1 d . . . . .
H33 H 0.407093 -0.066643 0.285593 0.037 Uiso 1 1 calc R U . . .
C25 C 0.8415(7) 0.2044(5) 0.1524(3) 0.0347(8) Uani 1 1 d . . . . .
H25 H 0.854774 0.248602 0.170405 0.042 Uiso 1 1 calc R U . . .
C44 C 1.2478(6) 0.3962(4) 0.2945(3) 0.0319(7) Uani 1 1 d . . . . .
H44 H 1.266971 0.408223 0.261748 0.038 Uiso 1 1 calc R U . . .
C45 C 1.1282(7) 0.3794(4) 0.3073(3) 0.0319(7) Uani 1 1 d . . . . .
H45 H 1.064935 0.381639 0.283920 0.038 Uiso 1 1 calc R U . . .
C13 C 1.0176(6) 0.1215(4) 0.3122(2) 0.0203(14) Uani 1 1 d . . . . .
H13 H 1.076427 0.083326 0.315782 0.024 Uiso 1 1 calc R U . . .
C30 C 0.6210(6) 0.0815(4) 0.2476(2) 0.0187(14) Uani 1 1 d . . . . .
C50 C 0.9441(6) 0.3117(4) 0.4327(2) 0.0223(15) Uani 1 1 d . . . . .
N2 N 0.8416(5) 0.3737(3) 0.34798(19) 0.0193(12) Uani 1 1 d . . . . .
C54 C 0.9324(8) 0.3669(4) 0.5122(3) 0.0328(19) Uani 1 1 d . . . . .
H54 H 0.936677 0.409548 0.532371 0.039 Uiso 1 1 calc R U . . .
C55 C 0.9539(6) 0.3729(4) 0.4635(3) 0.0268(17) Uani 1 1 d . . . . .
H55 H 0.975917 0.419695 0.450370 0.032 Uiso 1 1 calc R U . . .
C75 C 0.8104(6) 0.5087(4) 0.3577(2) 0.0240(16) Uani 1 1 d . . . . .
C71 C 0.6811(6) 0.4212(4) 0.4021(2) 0.0204(15) Uani 1 1 d . . . . .
C51 C 0.9160(7) 0.2431(4) 0.4533(2) 0.0243(16) Uani 1 1 d . . . . .
H51 H 0.910582 0.200190 0.433326 0.029 Uiso 1 1 calc R U . . .
C4 C 0.8549(8) 0.5682(5) 0.0632(3) 0.040(2) Uani 1 1 d . . . . .
H4A H 0.940715 0.571236 0.073669 0.048 Uiso 1 1 calc R U . . .
H4B H 0.843194 0.601333 0.034944 0.048 Uiso 1 1 calc R U . . .
C67 C 0.1311(6) 0.2632(5) 0.1938(3) 0.035(2) Uani 1 1 d . . . . .
H67A H 0.114089 0.229859 0.166534 0.052 Uiso 1 1 calc R U . . .
H67B H 0.111663 0.314261 0.184425 0.052 Uiso 1 1 calc R U . . .
H67C H 0.081542 0.248846 0.221795 0.052 Uiso 1 1 calc R U . . .
C77 C 0.5575(8) 0.6157(5) 0.4211(3) 0.041(2) Uani 1 1 d . . . . .
H77A H 0.479567 0.612582 0.404038 0.062 Uiso 1 1 calc R U . . .
H77B H 0.596213 0.663346 0.413723 0.062 Uiso 1 1 calc R U . . .
H77C H 0.543949 0.611760 0.456136 0.062 Uiso 1 1 calc R U . . .
C41 C 1.1962(7) 0.3586(4) 0.3899(3) 0.0319(7) Uani 1 1 d . . . . .
H41 H 1.179233 0.344893 0.422541 0.038 Uiso 1 1 calc R U . . .
C53 C 0.9047(8) 0.2989(5) 0.5320(3) 0.035(2) Uani 1 1 d . . . . .
H53 H 0.891533 0.294402 0.566014 0.042 Uiso 1 1 calc R U . . .
C15 C 0.9412(6) 0.2409(4) 0.3357(2) 0.0182(14) Uani 1 1 d . . . . .
C63 C 0.2623(6) 0.2581(4) 0.2069(3) 0.0288(16) Uani 1 1 d . . . . .
C68 C 0.5687(6) 0.2994(4) 0.1476(2) 0.0265(17) Uani 1 1 d . . . . .
H68A H 0.637110 0.323160 0.164189 0.040 Uiso 1 1 calc R U . . .
H68B H 0.531329 0.334818 0.125096 0.040 Uiso 1 1 calc R U . . .
H68C H 0.597800 0.256209 0.129445 0.040 Uiso 1 1 calc R U . . .
C52 C 0.8961(8) 0.2377(5) 0.5027(3) 0.0363(19) Uani 1 1 d . . . . .
H52 H 0.876140 0.190976 0.516509 0.044 Uiso 1 1 calc R U . . .
C61 C 0.4240(6) 0.2256(4) 0.2640(2) 0.0221(15) Uani 1 1 d . . . . .
C43 C 1.3385(7) 0.3955(4) 0.3295(3) 0.0319(7) Uani 1 1 d . . . . .
H43 H 1.419525 0.407103 0.320457 0.038 Uiso 1 1 calc R U . . .
C24 C 0.8909(7) 0.1971(5) 0.1061(3) 0.0347(8) Uani 1 1 d . . . . .
H24 H 0.938481 0.235859 0.092532 0.042 Uiso 1 1 calc R U . . .
C31 C 0.6462(6) 0.0388(4) 0.2880(2) 0.0210(14) Uani 1 1 d . . . . .
H31 H 0.717542 0.047991 0.306428 0.025 Uiso 1 1 calc R U . . .
C21 C 0.7529(7) 0.0825(5) 0.1462(3) 0.0347(8) Uani 1 1 d . . . . .
H21 H 0.705521 0.043633 0.159759 0.042 Uiso 1 1 calc R U . . .
C1 C 0.7181(9) 0.5245(5) 0.1211(3) 0.051(2) Uani 1 1 d . . . . .
H1A H 0.630746 0.524396 0.112675 0.061 Uiso 1 1 calc R U . . .
H1B H 0.726197 0.522758 0.156842 0.061 Uiso 1 1 calc R U . . .
C65 C 0.4760(6) 0.2750(4) 0.1846(2) 0.0214(15) Uani 1 1 d . . . . .
C22 C 0.8024(7) 0.0745(5) 0.0997(3) 0.0347(8) Uani 1 1 d . . . . .
H22 H 0.790465 0.030057 0.081814 0.042 Uiso 1 1 calc R U . . .
C73 C 0.6383(7) 0.5538(4) 0.4047(3) 0.0294(17) Uani 1 1 d . . . . .
C60 C 0.5105(6) 0.2455(4) 0.2296(2) 0.0205(15) Uani 1 1 d . . . . .
C2 C 0.7805(11) 0.4594(5) 0.0984(3) 0.060(3) Uani 1 1 d . . . . .
H2A H 0.723723 0.417455 0.093935 0.072 Uiso 1 1 calc R U . . .
H2B H 0.850085 0.442823 0.118422 0.072 Uiso 1 1 calc R U . . .
C64 C 0.3523(6) 0.2802(4) 0.1741(3) 0.0256(16) Uani 1 1 d . . . . .
H64 H 0.328336 0.299514 0.143442 0.031 Uiso 1 1 calc R U . . .
C3 C 0.8227(9) 0.4898(5) 0.0501(3) 0.045(2) Uani 1 1 d . . . . .
H3A H 0.894141 0.462394 0.037687 0.054 Uiso 1 1 calc R U . . .
H3B H 0.757113 0.488166 0.025506 0.054 Uiso 1 1 calc R U . . .
C74 C 0.7379(6) 0.5659(4) 0.3750(3) 0.0273(16) Uani 1 1 d . . . . .
H74 H 0.757461 0.615336 0.366144 0.033 Uiso 1 1 calc R U . . .
C42 C 1.3129(7) 0.3783(4) 0.3764(3) 0.0319(7) Uani 1 1 d . . . . .
H42 H 1.375555 0.379739 0.400097 0.038 Uiso 1 1 calc R U . . .
C23 C 0.8695(7) 0.1327(5) 0.0801(3) 0.0347(8) Uani 1 1 d . . . . .
H23 H 0.901416 0.128030 0.048197 0.042 Uiso 1 1 calc R U . . .

loop_
_atom_site_aniso_label
_atom_site_aniso_U_11
_atom_site_aniso_U_22
_atom_site_aniso_U_33
_atom_site_aniso_U_23
_atom_site_aniso_U_13
_atom_site_aniso_U_12
Sb1 0.01352(19) 0.0188(2) 0.0233(2) 0.00064(19) -0.00132(19) 0.00114(19)
Cl5 0.0333(11) 0.0260(9) 0.0311(9) 0.0031(7) -0.0047(8) 0.0009(8)
Cl1 0.0224(9) 0.0259(9) 0.0259(8) 0.0065(7) 0.0004(7) -0.0008(7)
P2 0.0149(8) 0.0179(8) 0.0216(8) 0.0003(8) -0.0013(7) -0.0032(8)
P1 0.0167(8) 0.0176(9) 0.0210(8) -0.0012(6) -0.0015(8) 0.0000(8)
Cl3 0.0347(11) 0.0297(11) 0.0470(12) 0.0088(9) -0.0059(9) -0.0089(9)
Cl4 0.0345(10) 0.0400(11) 0.0311(10) 0.0032(8) -0.0085(8) -0.0024(9)
Cl2 0.0441(12) 0.0384(11) 0.0358(10) -0.0007(9) -0.0006(9) 0.0141(10)
Al1 0.0251(13) 0.0265(11) 0.0271(11) 0.0011(9) -0.0039(9) -0.0004(9)
O1 0.032(3) 0.059(4) 0.030(3) -0.002(2) 0.006(3) -0.015(3)
N1 0.017(3) 0.019(3) 0.025(3) -0.002(2) -0.002(2) -0.006(2)
C78 0.037(5) 0.018(4) 0.034(4) 0.003(3) 0.004(4) 0.000(3)
C35 0.028(4) 0.024(4) 0.024(4) -0.003(3) 0.000(3) 0.000(3)
C11 0.022(3) 0.017(3) 0.021(3) 0.001(3) 0.001(3) 0.000(3)
C76 0.016(4) 0.034(4) 0.036(4) 0.003(3) 0.005(3) -0.003(3)
C66 0.025(4) 0.027(4) 0.028(4) 0.002(3) 0.006(3) 0.000(3)
C12 0.018(3) 0.023(4) 0.022(4) -0.001(3) 0.000(3) 0.002(3)
C40 0.0216(17) 0.0227(16) 0.052(2) 0.0000(15) 0.0047(14) -0.0031(13)
C70 0.016(3) 0.019(3) 0.025(3) -0.002(3) -0.001(3) 0.005(3)
C14 0.019(3) 0.024(4) 0.028(4) 0.004(3) -0.002(3) 0.000(3)
C20 0.0292(18) 0.048(2) 0.0265(16) -0.0033(14) -0.0006(14) 0.0002(16)
C34 0.018(4) 0.036(5) 0.036(4) -0.009(4) -0.004(3) -0.005(3)
C32 0.023(4) 0.031(4) 0.021(4) -0.003(3) 0.003(3) -0.006(3)
C10 0.007(3) 0.025(4) 0.025(4) 0.004(3) 0.004(3) 0.001(3)
C62 0.025(4) 0.023(4) 0.035(4) -0.003(3) 0.000(3) 0.001(3)
C72 0.019(4) 0.031(4) 0.024(4) -0.007(3) 0.002(3) 0.000(3)
C33 0.031(4) 0.034(4) 0.028(4) 0.000(3) 0.002(3) -0.007(4)
C25 0.0292(18) 0.048(2) 0.0265(16) -0.0033(14) -0.0006(14) 0.0002(16)
C44 0.0216(17) 0.0227(16) 0.052(2) 0.0000(15) 0.0047(14) -0.0031(13)
C45 0.0216(17) 0.0227(16) 0.052(2) 0.0000(15) 0.0047(14) -0.0031(13)
C13 0.011(3) 0.022(4) 0.028(4) 0.004(3) -0.002(3) 0.001(3)
C30 0.015(3) 0.020(4) 0.021(3) 0.001(3) 0.004(3) -0.004(3)
C50 0.015(3) 0.025(4) 0.027(4) -0.005(3) -0.002(3) 0.003(3)
N2 0.019(3) 0.015(3) 0.023(3) 0.002(2) 0.000(2) 0.001(3)
C54 0.041(5) 0.027(4) 0.030(4) -0.009(3) -0.006(4) 0.000(4)
C55 0.022(4) 0.023(4) 0.035(4) -0.002(3) -0.003(3) -0.005(3)
C75 0.022(4) 0.025(4) 0.025(4) -0.002(3) -0.001(3) 0.000(3)
C71 0.017(4) 0.017(3) 0.027(4) -0.001(3) -0.003(3) -0.003(3)
C51 0.023(4) 0.025(4) 0.025(4) 0.000(3) -0.004(3) 0.002(3)
C4 0.032(5) 0.052(6) 0.036(5) 0.006(4) 0.007(4) -0.006(4)
C67 0.015(4) 0.042(5) 0.048(5) -0.003(4) -0.009(3) 0.005(3)
C77 0.036(5) 0.037(5) 0.050(5) -0.010(4) 0.001(4) 0.010(4)
C41 0.0216(17) 0.0227(16) 0.052(2) 0.0000(15) 0.0047(14) -0.0031(13)
C53 0.042(5) 0.045(5) 0.019(4) -0.002(3) -0.004(3) 0.012(4)
C15 0.020(4) 0.019(4) 0.016(3) 0.003(3) -0.004(3) -0.004(3)
C63 0.021(4) 0.024(3) 0.041(4) -0.009(3) -0.006(4) 0.003(3)
C68 0.020(4) 0.035(4) 0.025(4) 0.007(3) 0.000(3) 0.001(3)
C52 0.040(5) 0.039(5) 0.030(4) 0.008(4) -0.002(4) -0.002(4)
C61 0.018(4) 0.016(3) 0.031(4) -0.008(3) -0.001(3) 0.001(3)
C43 0.0216(17) 0.0227(16) 0.052(2) 0.0000(15) 0.0047(14) -0.0031(13)
C24 0.0292(18) 0.048(2) 0.0265(16) -0.0033(14) -0.0006(14) 0.0002(16)
C31 0.013(3) 0.025(3) 0.025(3) -0.010(3) 0.000(3) 0.006(3)
C21 0.0292(18) 0.048(2) 0.0265(16) -0.0033(14) -0.0006(14) 0.0002(16)
C1 0.040(5) 0.079(7) 0.034(4) 0.001(4) 0.007(4) -0.032(6)
C65 0.016(3) 0.021(4) 0.028(4) -0.002(3) -0.003(3) -0.003(3)
C22 0.0292(18) 0.048(2) 0.0265(16) -0.0033(14) -0.0006(14) 0.0002(16)
C73 0.024(4) 0.030(4) 0.034(4) -0.008(3) 0.003(3) 0.007(3)
C60 0.016(4) 0.020(4) 0.025(4) -0.001(3) -0.004(3) -0.002(3)
C2 0.066(7) 0.058(6) 0.056(5) 0.014(5) -0.001(6) -0.029(6)
C64 0.016(4) 0.030(4) 0.031(4) 0.001(3) -0.006(3) 0.002(3)
C3 0.052(6) 0.046(5) 0.038(5) -0.005(4) 0.001(4) -0.014(5)
C74 0.026(4) 0.016(3) 0.040(4) -0.004(3) -0.003(3) -0.003(3)
C42 0.0216(17) 0.0227(16) 0.052(2) 0.0000(15) 0.0047(14) -0.0031(13)
C23 0.0292(18) 0.048(2) 0.0265(16) -0.0033(14) -0.0006(14) 0.0002(16)

loop_
_atom_type_symbol
_atom_type_description
_atom_type_scat_dispersion_real
_atom_type_scat_dispersion_imag
_atom_type_scat_source
C C 0.0033 0.0016 'International Tables Vol C Tables 4.2.6.8 and 6.1.1.4'
H H 0.0000 0.0000 'International Tables Vol C Tables 4.2.6.8 and 6.1.1.4'
Al Al 0.0645 0.0514 'International Tables Vol C Tables 4.2.6.8 and 6.1.1.4'
Cl Cl 0.1484 0.1585 'International Tables Vol C Tables 4.2.6.8 and 6.1.1.4'
N N 0.0061 0.0033 'International Tables Vol C Tables 4.2.6.8 and 6.1.1.4'
O O 0.0106 0.0060 'International Tables Vol C Tables 4.2.6.8 and 6.1.1.4'
P P 0.1023 0.0942 'International Tables Vol C Tables 4.2.6.8 and 6.1.1.4'
Sb Sb -0.5866 1.5461 'International Tables Vol C Tables 4.2.6.8 and 6.1.1.4'

loop_
_geom_angle_atom_site_label_1
_geom_angle_atom_site_label_2
_geom_angle_atom_site_label_3
_geom_angle
_geom_angle_site_symmetry_1
_geom_angle_site_symmetry_3
_geom_angle_publ_flag
N1 Sb1 Cl1 92.04(15) . . ?
N1 Sb1 N2 159.5(2) . . ?
C10 Sb1 Cl1 93.44(17) . . ?
C10 Sb1 N1 79.7(2) . . ?
C10 Sb1 N2 79.8(2) . . ?
N2 Sb1 Cl1 89.73(14) . . ?
C50 P2 C40 107.3(3) . . ?
C50 P2 C15 111.8(3) . . ?
N2 P2 C40 117.1(3) . . ?
N2 P2 C50 113.0(3) . . ?
N2 P2 C15 103.2(3) . . ?
C15 P2 C40 104.1(3) . . ?
N1 P1 C11 102.1(3) . . ?
N1 P1 C20 115.8(3) . . ?
N1 P1 C30 112.9(3) . . ?
C11 P1 C20 107.7(3) . . ?
C30 P1 C11 110.2(3) . . ?
C30 P1 C20 107.9(3) . . ?
Cl5 Al1 Cl3 109.92(12) . . ?
Cl5 Al1 Cl4 109.75(12) . . ?
Cl5 Al1 Cl2 108.95(12) . . ?
Cl4 Al1 Cl3 108.85(12) . . ?
Cl4 Al1 Cl2 109.95(13) . . ?
Cl2 Al1 Cl3 109.42(13) . . ?
C1 O1 C4 109.0(6) . . ?
P1 N1 Sb1 119.7(3) . . ?
C60 N1 Sb1 115.9(4) . . ?
C60 N1 P1 121.5(4) . . ?
H78A C78 H78B 109.5 . . ?
H78A C78 H78C 109.5 . . ?
H78B C78 H78C 109.5 . . ?
C75 C78 H78A 109.5 . . ?
C75 C78 H78B 109.5 . . ?
C75 C78 H78C 109.5 . . ?
C34 C35 H35 120.2 . . ?
C34 C35 C30 119.5(7) . . ?
C30 C35 H35 120.2 . . ?
C12 C11 P1 121.2(5) . . ?
C10 C11 P1 118.3(5) . . ?
C10 C11 C12 120.4(6) . . ?
H76A C76 H76B 109.5 . . ?
H76A C76 H76C 109.5 . . ?
H76B C76 H76C 109.5 . . ?
C71 C76 H76A 109.5 . . ?
C71 C76 H76B 109.5 . . ?
C71 C76 H76C 109.5 . . ?
H66A C66 H66B 109.5 . . ?
H66A C66 H66C 109.5 . . ?
H66B C66 H66C 109.5 . . ?
C61 C66 H66A 109.5 . . ?
C61 C66 H66B 109.5 . . ?
C61 C66 H66C 109.5 . . ?
C11 C12 H12 120.5 . . ?
C11 C12 C13 119.0(6) . . ?
C13 C12 H12 120.5 . . ?
C45 C40 P2 117.3(6) . . ?
C45 C40 C41 120.3(7) . . ?
C41 C40 P2 122.2(6) . . ?
C75 C70 N2 119.9(6) . . ?
C71 C70 N2 119.4(6) . . ?
C71 C70 C75 120.2(6) . . ?
C13 C14 H14 119.4 . . ?
C13 C14 C15 121.1(6) . . ?
C15 C14 H14 119.4 . . ?
C25 C20 P1 117.9(6) . . ?
C21 C20 P1 122.6(6) . . ?
C21 C20 C25 119.5(7) . . ?
C35 C34 H34 119.9 . . ?
C35 C34 C33 120.2(7) . . ?
C33 C34 H34 119.9 . . ?
C33 C32 H32 120.2 . . ?
C33 C32 C31 119.6(7) . . ?
C31 C32 H32 120.2 . . ?
C11 C10 Sb1 119.9(5) . . ?
C11 C10 C15 120.2(6) . . ?
C15 C10 Sb1 119.7(5) . . ?
C63 C62 H62 118.6 . . ?
C63 C62 C61 122.7(7) . . ?
C61 C62 H62 118.7 . . ?
C71 C72 H72 118.4 . . ?
C73 C72 H72 118.4 . . ?
C73 C72 C71 123.2(7) . . ?
C34 C33 H33 119.6 . . ?
C32 C33 C34 120.8(7) . . ?
C32 C33 H33 119.6 . . ?
C20 C25 H25 119.7 . . ?
C24 C25 C20 120.6(8) . . ?
C24 C25 H25 119.7 . . ?
C45 C44 H44 120.0 . . ?
C43 C44 H44 120.0 . . ?
C43 C44 C45 120.0(8) . . ?
C40 C45 C44 118.7(8) . . ?
C40 C45 H45 120.7 . . ?
C44 C45 H45 120.7 . . ?
C12 C13 H13 119.7 . . ?
C14 C13 C12 120.5(6) . . ?
C14 C13 H13 119.7 . . ?
C35 C30 P1 118.5(5) . . ?
C31 C30 P1 121.3(5) . . ?
C31 C30 C35 119.8(6) . . ?
C55 C50 P2 118.8(6) . . ?
C55 C50 C51 118.1(6) . . ?
C51 C50 P2 122.8(5) . . ?
P2 N2 Sb1 118.9(3) . . ?
C70 N2 Sb1 109.5(4) . . ?
C70 N2 P2 127.9(5) . . ?
C55 C54 H54 120.0 . . ?
C55 C54 C53 119.9(7) . . ?
C53 C54 H54 120.0 . . ?
C50 C55 H55 119.3 . . ?
C54 C55 C50 121.4(7) . . ?
C54 C55 H55 119.3 . . ?
C70 C75 C78 121.1(6) . . ?
C74 C75 C78 120.6(6) . . ?
C74 C75 C70 118.3(6) . . ?
C70 C71 C76 123.1(6) . . ?
C72 C71 C76 119.1(6) . . ?
C72 C71 C70 117.8(6) . . ?
C50 C51 H51 120.1 . . ?
C52 C51 C50 119.8(7) . . ?
C52 C51 H51 120.1 . . ?
O1 C4 H4A 110.4 . . ?
O1 C4 H4B 110.4 . . ?
O1 C4 C3 106.6(7) . . ?
H4A C4 H4B 108.6 . . ?
C3 C4 H4A 110.4 . . ?
C3 C4 H4B 110.4 . . ?
H67A C67 H67B 109.5 . . ?
H67A C67 H67C 109.5 . . ?
H67B C67 H67C 109.5 . . ?
C63 C67 H67A 109.5 . . ?
C63 C67 H67B 109.5 . . ?
C63 C67 H67C 109.5 . . ?
H77A C77 H77B 109.5 . . ?
H77A C77 H77C 109.5 . . ?
H77B C77 H77C 109.5 . . ?
C73 C77 H77A 109.5 . . ?
C73 C77 H77B 109.5 . . ?
C73 C77 H77C 109.5 . . ?
C40 C41 H41 120.2 . . ?
C42 C41 C40 119.6(7) . . ?
C42 C41 H41 120.2 . . ?
C54 C53 H53 120.0 . . ?
C52 C53 C54 119.9(7) . . ?
C52 C53 H53 120.0 . . ?
C14 C15 P2 122.9(5) . . ?
C14 C15 C10 118.7(6) . . ?
C10 C15 P2 118.4(5) . . ?
C62 C63 C67 122.3(7) . . ?
C62 C63 C64 116.9(6) . . ?
C64 C63 C67 120.8(7) . . ?
H68A C68 H68B 109.5 . . ?
H68A C68 H68C 109.5 . . ?
H68B C68 H68C 109.5 . . ?
C65 C68 H68A 109.5 . . ?
C65 C68 H68B 109.5 . . ?
C65 C68 H68C 109.5 . . ?
C51 C52 H52 119.6 . . ?
C53 C52 C51 120.8(8) . . ?
C53 C52 H52 119.6 . . ?
C62 C61 C66 117.3(6) . . ?
C60 C61 C66 124.3(6) . . ?
C60 C61 C62 118.4(6) . . ?
C44 C43 H43 119.6 . . ?
C42 C43 C44 120.9(7) . . ?
C42 C43 H43 119.6 . . ?
C25 C24 H24 120.5 . . ?
C23 C24 C25 119.0(8) . . ?
C23 C24 H24 120.5 . . ?
C32 C31 H31 119.9 . . ?
C30 C31 C32 120.1(6) . . ?
C30 C31 H31 119.9 . . ?
C20 C21 H21 119.8 . . ?
C20 C21 C22 120.4(8) . . ?
C22 C21 H21 119.8 . . ?
O1 C1 H1A 110.4 . . ?
O1 C1 H1B 110.4 . . ?
O1 C1 C2 106.7(7) . . ?
H1A C1 H1B 108.6 . . ?
C2 C1 H1A 110.4 . . ?
C2 C1 H1B 110.4 . . ?
C60 C65 C68 121.6(6) . . ?
C64 C65 C68 120.0(6) . . ?
C64 C65 C60 118.4(7) . . ?
C21 C22 H22 120.5 . . ?
C23 C22 C21 119.0(8) . . ?
C23 C22 H22 120.5 . . ?
C72 C73 C77 120.2(7) . . ?
C72 C73 C74 117.7(7) . . ?
C74 C73 C77 122.1(7) . . ?
C61 C60 N1 119.6(6) . . ?
C61 C60 C65 121.0(6) . . ?
C65 C60 N1 119.4(6) . . ?
C1 C2 H2A 111.2 . . ?
C1 C2 H2B 111.2 . . ?
C1 C2 C3 102.9(7) . . ?
H2A C2 H2B 109.1 . . ?
C3 C2 H2A 111.2 . . ?
C3 C2 H2B 111.2 . . ?
C63 C64 H64 118.7 . . ?
C65 C64 C63 122.5(7) . . ?
C65 C64 H64 118.7 . . ?
C4 C3 C2 101.6(7) . . ?
C4 C3 H3A 111.4 . . ?
C4 C3 H3B 111.4 . . ?
C2 C3 H3A 111.4 . . ?
C2 C3 H3B 111.4 . . ?
H3A C3 H3B 109.3 . . ?
C75 C74 H74 118.6 . . ?
C73 C74 C75 122.8(7) . . ?
C73 C74 H74 118.6 . . ?
C41 C42 H42 119.8 . . ?
C43 C42 C41 120.4(8) . . ?
C43 C42 H42 119.8 . . ?
C24 C23 C22 121.5(7) . . ?
C24 C23 H23 119.3 . . ?
C22 C23 H23 119.3 . . ?

loop_
_geom_bond_atom_site_label_1
_geom_bond_atom_site_label_2
_geom_bond_distance
_geom_bond_site_symmetry_2
_geom_bond_publ_flag
Sb1 Cl1 2.4102(18) . ?
Sb1 N1 2.226(5) . ?
Sb1 C10 2.158(6) . ?
Sb1 N2 2.272(6) . ?
Cl5 Al1 2.130(3) . ?
P2 C40 1.805(8) . ?
P2 C50 1.785(7) . ?
P2 N2 1.597(6) . ?
P2 C15 1.790(7) . ?
P1 N1 1.601(6) . ?
P1 C11 1.798(7) . ?
P1 C20 1.800(7) . ?
P1 C30 1.793(7) . ?
Cl3 Al1 2.144(3) . ?
Cl4 Al1 2.138(3) . ?
Cl2 Al1 2.141(3) . ?
O1 C4 1.436(9) . ?
O1 C1 1.425(9) . ?
N1 C60 1.476(9) . ?
C78 H78A 0.9800 . ?
C78 H78B 0.9800 . ?
C78 H78C 0.9800 . ?
C78 C75 1.501(10) . ?
C35 H35 0.9500 . ?
C35 C34 1.368(10) . ?
C35 C30 1.418(9) . ?
C11 C12 1.396(9) . ?
C11 C10 1.380(9) . ?
C76 H76A 0.9800 . ?
C76 H76B 0.9800 . ?
C76 H76C 0.9800 . ?
C76 C71 1.491(10) . ?
C66 H66A 0.9800 . ?
C66 H66B 0.9800 . ?
C66 H66C 0.9800 . ?
C66 C61 1.518(9) . ?
C12 H12 0.9500 . ?
C12 C13 1.405(9) . ?
C40 C45 1.397(11) . ?
C40 C41 1.397(11) . ?
C70 N2 1.441(8) . ?
C70 C75 1.416(9) . ?
C70 C71 1.414(9) . ?
C14 H14 0.9500 . ?
C14 C13 1.368(10) . ?
C14 C15 1.389(10) . ?
C20 C25 1.398(11) . ?
C20 C21 1.394(10) . ?
C34 H34 0.9500 . ?
C34 C33 1.385(10) . ?
C32 H32 0.9500 . ?
C32 C33 1.383(10) . ?
C32 C31 1.386(9) . ?
C10 C15 1.415(9) . ?
C62 H62 0.9500 . ?
C62 C63 1.390(10) . ?
C62 C61 1.400(10) . ?
C72 H72 0.9500 . ?
C72 C71 1.395(9) . ?
C72 C73 1.378(10) . ?
C33 H33 0.9500 . ?
C25 H25 0.9500 . ?
C25 C24 1.393(10) . ?
C44 H44 0.9500 . ?
C44 C45 1.398(10) . ?
C44 C43 1.389(10) . ?
C45 H45 0.9500 . ?
C13 H13 0.9500 . ?
C30 C31 1.382(9) . ?
C50 C55 1.397(9) . ?
C50 C51 1.397(10) . ?
C54 H54 0.9500 . ?
C54 C55 1.365(10) . ?
C54 C53 1.377(11) . ?
C55 H55 0.9500 . ?
C75 C74 1.388(9) . ?
C51 H51 0.9500 . ?
C51 C52 1.382(10) . ?
C4 H4A 0.9900 . ?
C4 H4B 0.9900 . ?
C4 C3 1.501(11) . ?
C67 H67A 0.9800 . ?
C67 H67B 0.9800 . ?
C67 H67C 0.9800 . ?
C67 C63 1.493(9) . ?
C77 H77A 0.9800 . ?
C77 H77B 0.9800 . ?
C77 H77C 0.9800 . ?
C77 C73 1.498(10) . ?
C41 H41 0.9500 . ?
C41 C42 1.385(10) . ?
C53 H53 0.9500 . ?
C53 C52 1.372(11) . ?
C63 C64 1.399(10) . ?
C68 H68A 0.9800 . ?
C68 H68B 0.9800 . ?
C68 H68C 0.9800 . ?
C68 C65 1.509(9) . ?
C52 H52 0.9500 . ?
C61 C60 1.392(10) . ?
C43 H43 0.9500 . ?
C43 C42 1.359(10) . ?
C24 H24 0.9500 . ?
C24 C23 1.386(11) . ?
C31 H31 0.9500 . ?
C21 H21 0.9500 . ?
C21 C22 1.399(10) . ?
C1 H1A 0.9900 . ?
C1 H1B 0.9900 . ?
C1 C2 1.496(13) . ?
C65 C60 1.400(9) . ?
C65 C64 1.396(9) . ?
C22 H22 0.9500 . ?
C22 C23 1.393(11) . ?
C73 C74 1.385(10) . ?
C2 H2A 0.9900 . ?
C2 H2B 0.9900 . ?
C2 C3 1.513(11) . ?
C64 H64 0.9500 . ?
C3 H3A 0.9900 . ?
C3 H3B 0.9900 . ?
C74 H74 0.9500 . ?
C42 H42 0.9500 . ?
C23 H23 0.9500 . ?

loop_
_geom_torsion_atom_site_label_1
_geom_torsion_atom_site_label_2
_geom_torsion_atom_site_label_3
_geom_torsion_atom_site_label_4
_geom_torsion
_geom_torsion_site_symmetry_1
_geom_torsion_site_symmetry_2
_geom_torsion_site_symmetry_3
_geom_torsion_site_symmetry_4
_geom_torsion_publ_flag
Sb1 N1 C60 C61 -74.5(7) . . . . ?
Sb1 N1 C60 C65 103.5(6) . . . . ?
Sb1 C10 C15 P2 0.6(7) . . . . ?
Sb1 C10 C15 C14 -176.7(5) . . . . ?
P2 C40 C45 C44 -172.1(6) . . . . ?
P2 C40 C41 C42 174.2(6) . . . . ?
P2 C50 C55 C54 171.3(6) . . . . ?
P2 C50 C51 C52 -171.9(6) . . . . ?
P1 N1 C60 C61 86.2(7) . . . . ?
P1 N1 C60 C65 -95.7(7) . . . . ?
P1 C11 C12 C13 -178.6(5) . . . . ?
P1 C11 C10 Sb1 -4.7(7) . . . . ?
P1 C11 C10 C15 179.5(5) . . . . ?
P1 C20 C25 C24 -179.6(6) . . . . ?
P1 C20 C21 C22 179.8(6) . . . . ?
P1 C30 C31 C32 172.9(5) . . . . ?
O1 C4 C3 C2 -30.7(9) . . . . ?
O1 C1 C2 C3 -28.9(10) . . . . ?
N1 P1 C11 C12 -179.9(5) . . . . ?
N1 P1 C11 C10 0.8(6) . . . . ?
N1 P1 C20 C25 49.2(8) . . . . ?
N1 P1 C20 C21 -130.0(7) . . . . ?
N1 P1 C30 C35 63.2(6) . . . . ?
N1 P1 C30 C31 -109.2(6) . . . . ?
C78 C75 C74 C73 178.5(7) . . . . ?
C35 C34 C33 C32 -0.3(11) . . . . ?
C35 C30 C31 C32 0.6(10) . . . . ?
C11 P1 N1 Sb1 3.3(4) . . . . ?
C11 P1 N1 C60 -156.7(5) . . . . ?
C11 P1 C20 C25 -64.3(7) . . . . ?
C11 P1 C20 C21 116.5(7) . . . . ?
C11 P1 C30 C35 176.6(5) . . . . ?
C11 P1 C30 C31 4.2(6) . . . . ?
C11 C12 C13 C14 -0.8(10) . . . . ?
C11 C10 C15 P2 176.4(5) . . . . ?
C11 C10 C15 C14 -0.9(9) . . . . ?
C66 C61 C60 N1 2.5(10) . . . . ?
C66 C61 C60 C65 -175.5(6) . . . . ?
C12 C11 C10 Sb1 176.0(5) . . . . ?
C12 C11 C10 C15 0.2(9) . . . . ?
C40 P2 C50 C55 65.2(6) . . . . ?
C40 P2 C50 C51 -121.4(6) . . . . ?
C40 P2 N2 Sb1 115.4(4) . . . . ?
C40 P2 N2 C70 -89.0(6) . . . . ?
C40 P2 C15 C14 52.9(6) . . . . ?
C40 P2 C15 C10 -124.3(5) . . . . ?
C40 C41 C42 C43 -2.3(11) . . . . ?
C70 C75 C74 C73 0.3(11) . . . . ?
C20 P1 N1 Sb1 -113.4(4) . . . . ?
C20 P1 N1 C60 86.6(6) . . . . ?
C20 P1 C11 C12 -57.5(6) . . . . ?
C20 P1 C11 C10 123.2(5) . . . . ?
C20 P1 C30 C35 -66.1(6) . . . . ?
C20 P1 C30 C31 121.5(6) . . . . ?
C20 C25 C24 C23 0.8(12) . . . . ?
C20 C21 C22 C23 -1.3(12) . . . . ?
C34 C35 C30 P1 -171.7(6) . . . . ?
C34 C35 C30 C31 0.8(10) . . . . ?
C10 C11 C12 C13 0.6(9) . . . . ?
C62 C63 C64 C65 0.3(10) . . . . ?
C62 C61 C60 N1 -177.2(6) . . . . ?
C62 C61 C60 C65 4.8(10) . . . . ?
C72 C73 C74 C75 1.3(11) . . . . ?
C33 C32 C31 C30 -1.8(10) . . . . ?
C25 C20 C21 C22 0.6(12) . . . . ?
C25 C24 C23 C22 -1.5(12) . . . . ?
C44 C43 C42 C41 2.3(11) . . . . ?
C45 C40 C41 C42 -0.1(11) . . . . ?
C45 C44 C43 C42 0.2(11) . . . . ?
C13 C14 C15 P2 -176.4(5) . . . . ?
C13 C14 C15 C10 0.8(10) . . . . ?
C30 P1 N1 Sb1 121.6(3) . . . . ?
C30 P1 N1 C60 -38.5(6) . . . . ?
C30 P1 C11 C12 59.9(6) . . . . ?
C30 P1 C11 C10 -119.3(5) . . . . ?
C30 P1 C20 C25 176.8(6) . . . . ?
C30 P1 C20 C21 -2.5(8) . . . . ?
C30 C35 C34 C33 -0.9(11) . . . . ?
C50 P2 C40 C45 -175.5(6) . . . . ?
C50 P2 C40 C41 10.1(7) . . . . ?
C50 P2 N2 Sb1 -119.2(3) . . . . ?
C50 P2 N2 C70 36.4(7) . . . . ?
C50 P2 C15 C14 -62.6(6) . . . . ?
C50 P2 C15 C10 120.2(5) . . . . ?
C50 C51 C52 C53 -0.6(12) . . . . ?
N2 P2 C40 C45 -47.3(7) . . . . ?
N2 P2 C40 C41 138.3(6) . . . . ?
N2 P2 C50 C55 -65.3(6) . . . . ?
N2 P2 C50 C51 108.0(6) . . . . ?
N2 P2 C15 C14 175.7(5) . . . . ?
N2 P2 C15 C10 -1.5(6) . . . . ?
N2 C70 C75 C78 -7.6(10) . . . . ?
N2 C70 C75 C74 170.6(6) . . . . ?
N2 C70 C71 C76 8.9(10) . . . . ?
N2 C70 C71 C72 -170.7(6) . . . . ?
C54 C53 C52 C51 0.6(13) . . . . ?
C55 C50 C51 C52 1.5(10) . . . . ?
C55 C54 C53 C52 -1.4(13) . . . . ?
C75 C70 N2 Sb1 -103.3(6) . . . . ?
C75 C70 N2 P2 99.3(7) . . . . ?
C75 C70 C71 C76 -178.6(6) . . . . ?
C75 C70 C71 C72 1.8(9) . . . . ?
C71 C70 N2 Sb1 69.3(6) . . . . ?
C71 C70 N2 P2 -88.2(8) . . . . ?
C71 C70 C75 C78 179.9(6) . . . . ?
C71 C70 C75 C74 -1.9(10) . . . . ?
C71 C72 C73 C77 177.0(7) . . . . ?
C71 C72 C73 C74 -1.4(11) . . . . ?
C51 C50 C55 C54 -2.3(10) . . . . ?
C4 O1 C1 C2 9.9(9) . . . . ?
C67 C63 C64 C65 -178.7(7) . . . . ?
C77 C73 C74 C75 -177.0(7) . . . . ?
C41 C40 C45 C44 2.4(11) . . . . ?
C53 C54 C55 C50 2.3(12) . . . . ?
C15 P2 C40 C45 65.8(6) . . . . ?
C15 P2 C40 C41 -108.5(7) . . . . ?
C15 P2 C50 C55 178.8(5) . . . . ?
C15 P2 C50 C51 -7.8(7) . . . . ?
C15 P2 N2 Sb1 1.7(4) . . . . ?
C15 P2 N2 C70 157.4(6) . . . . ?
C15 C14 C13 C12 0.0(10) . . . . ?
C63 C62 C61 C66 176.6(6) . . . . ?
C63 C62 C61 C60 -3.6(10) . . . . ?
C68 C65 C60 N1 -0.3(10) . . . . ?
C68 C65 C60 C61 177.7(7) . . . . ?
C68 C65 C64 C63 179.8(7) . . . . ?
C61 C62 C63 C67 -179.9(7) . . . . ?
C61 C62 C63 C64 1.1(10) . . . . ?
C43 C44 C45 C40 -2.5(11) . . . . ?
C31 C32 C33 C34 1.7(11) . . . . ?
C21 C20 C25 C24 -0.3(12) . . . . ?
C21 C22 C23 C24 1.8(12) . . . . ?
C1 O1 C4 C3 13.5(9) . . . . ?
C1 C2 C3 C4 35.7(10) . . . . ?
C73 C72 C71 C76 -179.8(7) . . . . ?
C73 C72 C71 C70 -0.1(10) . . . . ?
C60 C65 C64 C63 0.9(11) . . . . ?
C64 C65 C60 N1 178.5(6) . . . . ?
C64 C65 C60 C61 -3.5(10) . . . . ?

loop_
_smtbx_masks_void_nr
_smtbx_masks_void_average_x
_smtbx_masks_void_average_y
_smtbx_masks_void_average_z
_smtbx_masks_void_volume
_smtbx_masks_void_count_electrons
_smtbx_masks_void_content
1 -0.684 0.250 0.000 291.1 72.3 '2 THF'
2 -0.910 0.750 0.500 291.1 72.4 '2 THF'
